data_2001928
loop_
_publ_author_name
'Streltsova, N. R.'
'Bel'sky, V. K.'
'Voloshin, Y. Z.'

_publ_section_title
;
 Structures of three alicyclic \a-dioximes with a ring size of six to
 eight
;
_journal_issue 3
_journal_name_full 'Acta Crystallographica Section C'
_journal_page_first 635
_journal_page_last 639
_journal_paper_doi 10.1107/S0108270192011144
_journal_volume 49
_journal_year 1993
_chemical_formula_sum 'C8 H14 N2 O2'
_chemical_formula_weight 170.22
_symmetry_cell_setting orthorhombic
_symmetry_space_group_name_Hall 'P 2ac 2ab'
_symmetry_space_group_name_H-M 'P 21 21 21'
_atom_type_scat_source IntTabIV
_cell_angle_alpha 90.
_cell_angle_beta 90.
_cell_angle_gamma 90.
_cell_formula_units_Z 4
_cell_length_a 8.7340(10)
_cell_length_b 12.821(2)
_cell_length_c 7.7750(10)
_cell_measurement_reflns_used 16
_cell_measurement_temperature 298
_cell_measurement_theta_max 28
_cell_measurement_theta_min 23
_cell_volume 870.6(2)
_diffrn_measurement_device 'Nicolet P3'
_diffrn_measurement_method \q/2\q
_diffrn_radiation_type MoK\a
_diffrn_radiation_wavelength 0.71069
_diffrn_reflns_limit_h_max 12
_diffrn_reflns_limit_h_min 0
_diffrn_reflns_limit_k_max 15
_diffrn_reflns_limit_k_min 0
_diffrn_reflns_limit_l_max 11
_diffrn_reflns_limit_l_min 0
_diffrn_reflns_number 649
_diffrn_reflns_theta_max 25
_diffrn_standards_decay_% .0
_diffrn_standards_interval_count 100
_diffrn_standards_number 3
_exptl_absorpt_coefficient_mu 0.0883
_exptl_absorpt_correction_type none
_exptl_crystal_colour Colorless
_exptl_crystal_density_diffrn 1.302
_exptl_crystal_size_max 0.20
_exptl_crystal_size_mid 0.20
_exptl_crystal_size_min 0.15
_refine_diff_density_max 0.28
_refine_ls_extinction_method none
_refine_ls_goodness_of_fit_obs 0.89
_refine_ls_hydrogen_treatment refall
_refine_ls_number_parameters 164
_refine_ls_number_reflns 606
_refine_ls_R_factor_obs 0.029
_refine_ls_shift/esd_max 0.356
_refine_ls_structure_factor_coef Fsqd
_refine_ls_weighting_details 'w = 1/[\s^2^(F)+0.00194F^2^]'
_refine_ls_weighting_scheme calc
_refine_ls_wR_factor_obs 0.038
_reflns_number_observed 606
_reflns_number_total 649
_reflns_observed_criterion I>=3\s(I)
_cod_data_source_file vs0102.cif
_cod_data_source_block vs0102_structure_3_of_3
_cod_depositor_comments
;
The following automatic conversions were performed:

'_refine_ls_weighting_scheme' value '1/[\s^2^(F)+0.00194F^2^]' was
changed to 'calc'. New tag '_refine_ls_weighting_details' was
created. The value of the new tag was set to 'w =
1/[\s^2^(F)+0.00194F^2^]'.

Automatic conversion script
Id: cif_fix_values 3143 2015-03-26 13:38:13Z robertas 
;
_cod_original_cell_volume 870.6(4)
_cod_database_code 2001928

loop_
_atom_site_label
_atom_site_fract_x
_atom_site_fract_y
_atom_site_fract_z
_atom_site_U_iso_or_equiv
C(1) .5859(7) .1846(5) .0580(8) .029(2)
C(2) .5929(3) .1538(2) .2429(3) .0270(10)
C(3) .4869(4) .2042(3) .3690(5) .0380(10)
C(4) .5555(4) .2989(3) .4634(5) .0450(10)
C(5) .5864(4) .3958(2) .3565(4) .0490(10)
C(6) .7095(4) .3848(2) .2191(4) .0500(10)
C(7) .6482(7) .3755(4) .0351(7) .049(2)
C(8) .5303(3) .2899(2) .0088(4) .0390(10)
N(1) .6314(3) .1142(2) -.0495(3) .0360(10)
O(1) .6294(5) .1522(3) -.2201(4) .0510(10)
N(2) .6935(2) .0841(2) .2827(2) .0320(10)
O(2) .6891(2) .05940(10) .4592(2) .0420(10)
H(w1) .666(3) .098(3) -.269(4) .079(10)
H(w2) .751(5) .005(3) .458(5) .079(11)
H(31) .453(3) .144(2) .447(4) .050(10)
H(32) .388(4) .221(2) .312(4) .050(10)
H(41) .654(4) .279(2) .520(4) .060(10)
H(42) .490(3) .315(3) .564(4) .080(10)
H(51) .614(6) .450(4) .438(6) .070(10)
H(52) .498(4) .423(3) .304(5) .060(10)
H(61) .778(4) .322(3) .245(5) .060(10)
H(62) .774(4) .442(3) .227(4) .070(10)
H(71) .596(3) .441(2) -.013(3) .040(10)
H(72) .732(4) .353(2) -.047(4) .040(10)
H(81) .441(5) .299(3) .078(5) .050(10)
H(82) .494(4) .291(3) -.112(5) .060(10)

loop_
_geom_angle_atom_site_label_1
_geom_angle_atom_site_label_2
_geom_angle_atom_site_label_3
_geom_angle
_geom_angle_publ_flag
C(2) C(1) C(8) 120.2(4) yes
C(8) C(1) N(1) 124.7(5) yes
C(1) C(2) N(2) 116.3(3) yes
C(2) C(3) C(4) 114.4(3) yes
C(4) C(5) C(6) 115.7(3) yes
C(6) C(7) C(8) 114.7(4) yes
C(1) N(1) O(1) 111.2(4) yes
C(2) N(2) O(2) 111.8(2) yes
C(2) C(1) N(1) 115.2(4) yes
C(1) C(2) C(3) 119.5(3) yes
C(3) C(2) N(2) 124.3(2) yes
C(3) C(4) C(5) 116.9(3) yes
C(5) C(6) C(7) 114.5(3) yes
C(1) C(8) C(7) 113.6(4) yes
N(1) O(1) H(w1) 98.(2) yes
N(2) O(2) H(w2) 99.(3) yes

loop_
_geom_bond_atom_site_label_1
_geom_bond_atom_site_label_2
_geom_bond_distance
_geom_bond_publ_flag
C(1) C(2) 1.492(7) yes
C(1) N(1) 1.293(7) yes
C(2) N(2) 1.291(3) yes
C(4) C(5) 1.520(4) yes
C(6) C(7) 1.532(7) yes
N(1) O(1) 1.413(4) yes
N(2) O(2) 1.409(2) yes
C(1) C(8) 1.485(7) yes
C(2) C(3) 1.495(4) yes
C(3) C(4) 1.540(5) yes
C(5) C(6) 1.522(4) yes
C(7) C(8) 1.519(6) yes
O(1) H(w1) 0.85(3) yes
O(2) H(w2) 0.88(4) yes
